data_4134811
loop_
_publ_author_name
'Han, Xiao-Ni'
'Han, Ying'
'Chen, Chuan-Feng'

_publ_section_title
;
 Pagoda[4]arene and <i>i</i>-Pagoda[4]arene.
;
_journal_name_full 'Journal of the American Chemical Society'
_journal_paper_doi 10.1021/jacs.0c00624
_journal_year 2020
_chemical_formula_moiety 'C68 H56 O8'
_chemical_formula_sum 'C68 H56 O8'
_chemical_formula_weight 1001.12
_space_group_crystal_system orthorhombic
_space_group_IT_number 19
_space_group_name_Hall 'P 2ac 2ab'
_space_group_name_H-M_alt 'P 21 21 21'
_atom_sites_solution_hydrogens geom
_audit_creation_date 2020-01-08
_audit_creation_method
;
Olex2 1.2
(compiled 2018.05.29 svn.r3508 for OlexSys, GUI svn.r5506)
;
_cell_angle_alpha 90
_cell_angle_beta 90
_cell_angle_gamma 90
_cell_formula_units_Z 4
_cell_length_a 11.7975(10)
_cell_length_b 11.8330(12)
_cell_length_c 43.114(4)
_cell_measurement_reflns_used 2978
_cell_measurement_temperature 169.99(10)
_cell_measurement_theta_max 54.6810
_cell_measurement_theta_min 3.7180
_cell_volume 6018.7(10)
_computing_cell_refinement 'CrysAlisPro 1.171.40.67a (Rigaku OD, 2019)'
_computing_data_collection 'CrysAlisPro 1.171.40.67a (Rigaku OD, 2019)'
_computing_data_reduction 'CrysAlisPro 1.171.40.67a (Rigaku OD, 2019)'
_computing_molecular_graphics 'Olex2 (Dolomanov et al., 2009)'
_computing_publication_material 'Olex2 (Dolomanov et al., 2009)'
_computing_structure_refinement 'ShelXL (Sheldrick, 2015)'
_computing_structure_solution 'SHELXT 2018/2 (Sheldrick, 2018)'
_diffrn_ambient_environment N~2~
_diffrn_ambient_temperature 169.99(10)
_diffrn_detector 'Hybrid Pixel Array Detector'
_diffrn_detector_area_resol_mean 10.0000
_diffrn_detector_type HyPix
_diffrn_measured_fraction_theta_full 0.967
_diffrn_measured_fraction_theta_max 0.920
_diffrn_measurement_details
;
List of Runs (angles in degrees, time in seconds):

  # Type    Start    End  Width  t~exp~   \w     \q     \k     \f   Frames
--------------------------------------------------------------------------
  1  \w    -23.00  29.00   0.50    5.00    --  -46.95  19.00 -90.00  104
  2  \w    -23.00  29.00   0.50    5.00    --  -46.95  19.00  60.00  104
  3  \w    -26.00  28.00   0.50    5.00    --  -46.95  23.00 176.00  108
  4  \w     32.00  98.00   0.50    5.00    --   46.95  57.00 -90.00  132
  5  \w     92.00 169.00   0.50    9.00    --  103.25 101.00 -23.00  154
  6  \w     78.00 169.00   0.50    9.00    --  103.25 128.00-129.00  182
  7  \w     31.00  75.00   0.50    9.00    --  103.25 -61.00 150.00   88
  8  \w     31.00 106.00   0.50    9.00    --  103.25 -94.00-180.00  150
  9  \w   -102.00 -26.00   0.50    9.00    --  -99.00  77.00  90.00  152
 10  \w   -168.00 -84.00   0.50    9.00    --  -99.00 -94.00-180.00  168
 11  \w   -119.00 -72.00   0.50    5.00    --  -46.95-128.00 156.00   94
;
_diffrn_measurement_device 'four-circle diffractometer'
_diffrn_measurement_device_type 'XtaLAB Synergy R, HyPix'
_diffrn_measurement_method '\w scans'
_diffrn_orient_matrix_type 'CrysAlisPro convention (1999,Acta A55,543-557)'
_diffrn_orient_matrix_UB_11 -0.0026176000
_diffrn_orient_matrix_UB_12 -0.0307702000
_diffrn_orient_matrix_UB_13 0.0346858000
_diffrn_orient_matrix_UB_21 0.0383473000
_diffrn_orient_matrix_UB_22 0.1206249000
_diffrn_orient_matrix_UB_23 0.0082275000
_diffrn_orient_matrix_UB_31 -0.1248373000
_diffrn_orient_matrix_UB_32 0.0384686000
_diffrn_orient_matrix_UB_33 0.0018146000
_diffrn_radiation_monochromator mirror
_diffrn_radiation_probe x-ray
_diffrn_radiation_type CuK\a
_diffrn_radiation_wavelength 1.54184
_diffrn_reflns_av_R_equivalents 0.1494
_diffrn_reflns_av_unetI/netI 0.1552
_diffrn_reflns_Laue_measured_fraction_full 0.967
_diffrn_reflns_Laue_measured_fraction_max 0.920
_diffrn_reflns_limit_h_max 11
_diffrn_reflns_limit_h_min -14
_diffrn_reflns_limit_k_max 14
_diffrn_reflns_limit_k_min -12
_diffrn_reflns_limit_l_max 42
_diffrn_reflns_limit_l_min -54
_diffrn_reflns_number 27702
_diffrn_reflns_point_group_measured_fraction_full 0.937
_diffrn_reflns_point_group_measured_fraction_max 0.878
_diffrn_reflns_theta_full 67.684
_diffrn_reflns_theta_max 75.414
_diffrn_reflns_theta_min 3.874
_diffrn_source 'Rotating-anode X-ray tube'
_diffrn_source_type 'PhotonJet R (Cu) X-ray Source'
_exptl_absorpt_coefficient_mu 0.570
_exptl_absorpt_correction_T_max 1.00000
_exptl_absorpt_correction_T_min 0.04462
_exptl_absorpt_correction_type multi-scan
_exptl_absorpt_process_details
;
CrysAlisPro 1.171.40.67a (Rigaku Oxford Diffraction, 2019)
Empirical absorption correction using spherical harmonics,
 implemented in SCALE3 ABSPACK scaling algorithm.
;
_exptl_crystal_colour yellow
_exptl_crystal_colour_primary yellow
_exptl_crystal_density_diffrn 1.105
_exptl_crystal_description needle
_exptl_crystal_F_000 2112
_exptl_crystal_size_max 0.14
_exptl_crystal_size_mid 0.12
_exptl_crystal_size_min 0.08
_refine_diff_density_max 0.527
_refine_diff_density_min -0.515
_refine_diff_density_rms 0.101
_refine_ls_abs_structure_details
;
 Flack x determined using 1264 quotients [(I+)-(I-)]/[(I+)+(I-)]
 (Parsons, Flack and Wagner, Acta Cryst. B69 (2013) 249-259).
;
_refine_ls_abs_structure_Flack 1.0(6)
_refine_ls_extinction_method none
_refine_ls_goodness_of_fit_ref 1.060
_refine_ls_hydrogen_treatment constr
_refine_ls_matrix_type full
_refine_ls_number_parameters 693
_refine_ls_number_reflns 10923
_refine_ls_number_restraints 0
_refine_ls_restrained_S_all 1.060
_refine_ls_R_factor_all 0.2096
_refine_ls_R_factor_gt 0.1407
_refine_ls_shift/su_max 0.000
_refine_ls_shift/su_mean 0.000
_refine_ls_structure_factor_coef Fsqd
_refine_ls_weighting_details 'w=1/[\s^2^(Fo^2^)+(0.2000P)^2^] where P=(Fo^2^+2Fc^2^)/3'
_refine_ls_weighting_scheme calc
_refine_ls_wR_factor_gt 0.3333
_refine_ls_wR_factor_ref 0.3811
_reflns_Friedel_coverage 0.717
_reflns_Friedel_fraction_full 0.898
_reflns_Friedel_fraction_max 0.826
_reflns_number_gt 4958
_reflns_number_total 10923
_reflns_threshold_expression 'I > 2\s(I)'
_cod_data_source_file ja0c00624_si_011.cif
_cod_data_source_block tx2025a_sq
_cod_original_cell_volume 6018.8(10)
_cod_database_code 4134811
_shelx_shelxl_version_number 2018/3
_chemical_oxdiff_formula CHOCl
_shelx_space_group_comment
;
The symmetry employed for this shelxl refinement is uniquely defined
by the following loop, which should always be used as a source of
symmetry information in preference to the above space-group names.
They are only intended as comments.
;
_reflns_odcompleteness_completeness 96.88
_reflns_odcompleteness_iscentric 1
_reflns_odcompleteness_theta 66.97
_olex2_refinement_description
;
1. Fixed Uiso
 At 1.2 times of:
  All C(H) groups, All C(H,H) groups
 At 1.5 times of:
  All C(H,H,H) groups
2.a Secondary CH2 refined with riding coordinates:
 C17(H17A,H17B), C34(H34A,H34B), C51(H51A,H51B), C68(H68A,H68B)
2.b Aromatic/amide H refined with riding coordinates:
 C3(H3), C4(H4), C5(H5), C8(H8), C13(H13), C15(H15), C21(H21), C22(H22),
 C25(H25), C28(H28), C31(H31), C32(H32), C37(H37), C39(H39), C42(H42), C43(H43),
  C46(H46), C48(H48), C54(H54), C56(H56), C59(H59), C60(H60), C64(H64), C66(H66)
2.c Idealised Me refined as rotating group:
 C1(H1A,H1B,H1C), C16(H16A,H16B,H16C), C18(H18A,H18B,H18C), C33(H33A,H33B,
 H33C), C35(H35A,H35B,H35C), C50(H50A,H50B,H50C), C52(H52A,H52B,H52C), C67(H67A,
 H67B,H67C)
;
_olex2_submission_special_instructions 'No special instructions were received'
_oxdiff_exptl_absorpt_empirical_details
;
Empirical correction (ABSPACK) includes:
- Absorption correction using spherical harmonics
- Frame scaling
;
_oxdiff_exptl_absorpt_empirical_full_max 15.769
_oxdiff_exptl_absorpt_empirical_full_min 0.202

loop_
_space_group_symop_operation_xyz
'x, y, z'
'-x+1/2, -y, z+1/2'
'-x, y+1/2, -z+1/2'
'x+1/2, -y+1/2, -z'

loop_
_atom_site_label
_atom_site_type_symbol
_atom_site_fract_x
_atom_site_fract_y
_atom_site_fract_z
_atom_site_U_iso_or_equiv
_atom_site_adp_type
_atom_site_occupancy
_atom_site_site_symmetry_order
_atom_site_calc_flag
_atom_site_refinement_flags_posn
_atom_site_refinement_flags_adp
_atom_site_refinement_flags_occupancy
_atom_site_disorder_assembly
_atom_site_disorder_group
O1 O 0.2291(7) 0.6026(9) 0.2688(2) 0.090(3) Uani 1 1 d . . . . .
O2 O 0.9036(6) 0.7071(7) 0.29541(17) 0.071(2) Uani 1 1 d . . . . .
O3 O 0.8897(9) 0.0365(8) 0.3352(3) 0.114(3) Uani 1 1 d . . . . .
O4 O 0.8062(9) 0.1779(9) 0.4578(2) 0.100(3) Uani 1 1 d . . . . .
O5 O 0.2280(8) 0.0308(8) 0.2949(3) 0.102(3) Uani 1 1 d . . . . .
O6 O 0.0890(9) 0.1872(10) 0.4707(2) 0.112(3) Uani 1 1 d . . . . .
O7 O 0.1163(7) 0.7768(9) 0.3838(2) 0.101(3) Uani 1 1 d . . . . .
O8 O 0.7841(7) 0.8279(6) 0.41600(17) 0.076(2) Uani 1 1 d . . . . .
C1 C 0.0923(17) 0.0654(13) 0.4657(3) 0.115(5) Uani 1 1 d . . . . .
H1A H 0.026375 0.042493 0.454253 0.172 Uiso 1 1 calc GR . . . .
H1B H 0.093362 0.027417 0.485382 0.172 Uiso 1 1 calc GR . . . .
H1C H 0.159208 0.046070 0.454217 0.172 Uiso 1 1 calc GR . . . .
C2 C 0.1086(11) 0.2460(14) 0.4443(3) 0.093(4) Uani 1 1 d . . . . .
C3 C 0.0848(14) 0.3708(12) 0.4520(3) 0.100(4) Uani 1 1 d . . . . .
H3 H 0.055231 0.395036 0.470811 0.120 Uiso 1 1 calc R . . . .
C4 C 0.1119(12) 0.4434(13) 0.4278(3) 0.095(4) Uani 1 1 d . . . . .
H4 H 0.111053 0.519940 0.432657 0.114 Uiso 1 1 calc R . . . .
C5 C 0.1329(11) 0.2182(13) 0.4159(3) 0.087(4) Uani 1 1 d . . . . .
H5 H 0.135496 0.141170 0.411757 0.104 Uiso 1 1 calc R . . . .
C6 C 0.1391(11) 0.4184(11) 0.3983(3) 0.083(3) Uani 1 1 d . . . . .
C7 C 0.1564(12) 0.2923(12) 0.3900(3) 0.089(4) Uani 1 1 d . . . . .
C8 C 0.1578(10) 0.4912(12) 0.3737(3) 0.085(4) Uani 1 1 d . . . . .
H8 H 0.151486 0.567647 0.378393 0.102 Uiso 1 1 calc R . . . .
C9 C 0.1873(10) 0.2693(11) 0.3606(3) 0.075(3) Uani 1 1 d . . . . .
C10 C 0.1839(9) 0.4677(10) 0.3440(3) 0.073(3) Uani 1 1 d . . . . .
C11 C 0.2047(11) 0.3453(12) 0.3383(3) 0.081(3) Uani 1 1 d . . . . .
C12 C 0.2011(9) 0.5550(11) 0.3207(3) 0.069(3) Uani 1 1 d . . . . .
C13 C 0.2259(11) 0.3244(13) 0.3061(4) 0.104(5) Uani 1 1 d . . . . .
H13 H 0.231580 0.248903 0.300293 0.125 Uiso 1 1 calc R . . . .
C14 C 0.2223(11) 0.5286(15) 0.2925(3) 0.098(5) Uani 1 1 d . . . . .
C15 C 0.2387(11) 0.4001(14) 0.2832(3) 0.088(4) Uani 1 1 d . . . . .
H15 H 0.256230 0.378365 0.262997 0.106 Uiso 1 1 calc R . . . .
C16 C 0.2899(14) 0.5843(17) 0.2407(3) 0.115(5) Uani 1 1 d . . . . .
H16A H 0.240869 0.598548 0.223332 0.173 Uiso 1 1 calc GR . . . .
H16B H 0.316005 0.507513 0.239920 0.173 Uiso 1 1 calc GR . . . .
H16C H 0.353683 0.634559 0.239810 0.173 Uiso 1 1 calc GR . . . .
C17 C 0.2054(10) 0.1414(12) 0.3514(3) 0.090(4) Uani 1 1 d . . . . .
H17A H 0.184725 0.096878 0.369378 0.108 Uiso 1 1 calc R . . . .
H17B H 0.149698 0.124568 0.335461 0.108 Uiso 1 1 calc R . . . .
C18 C 0.2283(14) -0.0584(13) 0.2738(5) 0.128(6) Uani 1 1 d . . . . .
H18A H 0.221868 -0.029124 0.253078 0.192 Uiso 1 1 calc GR . . . .
H18B H 0.165434 -0.107588 0.277975 0.192 Uiso 1 1 calc GR . . . .
H18C H 0.297836 -0.099983 0.275700 0.192 Uiso 1 1 calc GR . . . .
C19 C 0.3233(13) 0.0430(14) 0.3119(4) 0.098(4) Uani 1 1 d . . . . .
C20 C 0.3161(12) 0.0953(14) 0.3400(4) 0.099(4) Uani 1 1 d . . . . .
C21 C 0.4291(12) -0.0024(13) 0.2990(3) 0.091(4) Uani 1 1 d . . . . .
H21 H 0.430836 -0.040609 0.280197 0.109 Uiso 1 1 calc R . . . .
C22 C 0.5228(11) 0.0142(13) 0.3159(3) 0.089(4) Uani 1 1 d . . . . .
H22 H 0.591188 -0.010109 0.307443 0.107 Uiso 1 1 calc R . . . .
C23 C 0.5262(11) 0.0661(12) 0.3456(3) 0.086(4) Uani 1 1 d . . . . .
C24 C 0.4138(11) 0.1108(12) 0.3579(4) 0.094(4) Uani 1 1 d . . . . .
C25 C 0.4131(13) 0.1501(12) 0.3881(3) 0.089(4) Uani 1 1 d . . . . .
H25 H 0.344151 0.170269 0.396936 0.107 Uiso 1 1 calc R . . . .
C26 C 0.5123(11) 0.1610(13) 0.4061(3) 0.087(4) Uani 1 1 d . . . . .
C27 C 0.6189(11) 0.1240(11) 0.3924(3) 0.080(3) Uani 1 1 d . . . . .
C28 C 0.6185(11) 0.0803(11) 0.3627(3) 0.082(3) Uani 1 1 d . . . . .
H28 H 0.687740 0.059514 0.354036 0.098 Uiso 1 1 calc R . . . .
C29 C 0.7240(12) 0.1402(10) 0.4115(3) 0.087(4) Uani 1 1 d . . . . .
C30 C 0.7157(10) 0.1706(11) 0.4404(3) 0.078(3) Uani 1 1 d . . . . .
C31 C 0.6059(12) 0.2056(13) 0.4549(3) 0.093(4) Uani 1 1 d . . . . .
H31 H 0.601342 0.230586 0.475274 0.112 Uiso 1 1 calc R . . . .
C32 C 0.5116(13) 0.1984(14) 0.4358(4) 0.101(4) Uani 1 1 d . . . . .
H32 H 0.442395 0.221000 0.444091 0.122 Uiso 1 1 calc R . . . .
C33 C 0.8073(12) 0.2063(17) 0.4889(3) 0.109(5) Uani 1 1 d . . . . .
H33A H 0.755067 0.267109 0.492462 0.163 Uiso 1 1 calc GR . . . .
H33B H 0.882262 0.229647 0.494705 0.163 Uiso 1 1 calc GR . . . .
H33C H 0.785376 0.141924 0.500999 0.163 Uiso 1 1 calc GR . . . .
C34 C 0.8418(11) 0.1192(13) 0.3961(3) 0.095(4) Uani 1 1 d . . . . .
H34A H 0.900330 0.132208 0.411462 0.114 Uiso 1 1 calc R . . . .
H34B H 0.846185 0.040447 0.389960 0.114 Uiso 1 1 calc R . . . .
C35 C 0.9484(13) -0.0162(11) 0.3105(3) 0.094(4) Uani 1 1 d . . . . .
H35A H 0.906612 -0.006486 0.291621 0.141 Uiso 1 1 calc GR . . . .
H35B H 0.956505 -0.095415 0.314859 0.141 Uiso 1 1 calc GR . . . .
H35C H 1.022092 0.017360 0.308377 0.141 Uiso 1 1 calc GR . . . .
C36 C 0.8926(11) 0.1542(10) 0.3393(3) 0.088(4) Uani 1 1 d . . . . .
C37 C 0.9222(11) 0.2275(13) 0.3144(3) 0.090(4) Uani 1 1 d . . . . .
H37 H 0.947696 0.197884 0.295675 0.108 Uiso 1 1 calc R . . . .
C38 C 0.8670(10) 0.1901(11) 0.3685(3) 0.079(3) Uani 1 1 d . . . . .
C39 C 0.9131(10) 0.3408(10) 0.3182(3) 0.075(3) Uani 1 1 d . . . . .
H39 H 0.927058 0.389328 0.301675 0.090 Uiso 1 1 calc R . . . .
C40 C 0.8643(10) 0.3145(10) 0.3728(3) 0.073(3) Uani 1 1 d . . . . .
C41 C 0.8836(10) 0.3824(13) 0.3461(3) 0.081(4) Uani 1 1 d . . . . .
C42 C 0.8751(9) 0.5079(10) 0.3510(3) 0.072(3) Uani 1 1 d . . . . .
H42 H 0.890167 0.556297 0.334453 0.086 Uiso 1 1 calc R . . . .
C43 C 0.8419(10) 0.3647(12) 0.4001(3) 0.083(3) Uani 1 1 d . . . . .
H43 H 0.830837 0.318876 0.417401 0.100 Uiso 1 1 calc R . . . .
C44 C 0.8451(9) 0.5534(10) 0.3796(2) 0.069(3) Uani 1 1 d . . . . .
C45 C 0.8341(10) 0.4830(11) 0.4041(3) 0.073(3) Uani 1 1 d . . . . .
C46 C 0.8107(11) 0.5281(12) 0.4350(3) 0.087(4) Uani 1 1 d . . . . .
H46 H 0.804177 0.480225 0.451961 0.104 Uiso 1 1 calc R . . . .
C47 C 0.8267(8) 0.6758(11) 0.3821(2) 0.068(3) Uani 1 1 d . . . . .
C48 C 0.7981(9) 0.6459(12) 0.4384(3) 0.078(3) Uani 1 1 d . . . . .
H48 H 0.787283 0.678195 0.457851 0.094 Uiso 1 1 calc R . . . .
C49 C 0.8022(9) 0.7097(10) 0.4128(2) 0.064(3) Uani 1 1 d . . . . .
C50 C 0.7489(17) 0.8642(16) 0.4447(4) 0.125(6) Uani 1 1 d . . . . .
H50A H 0.725305 0.941756 0.443364 0.188 Uiso 1 1 calc GR . . . .
H50B H 0.810255 0.857751 0.459182 0.188 Uiso 1 1 calc GR . . . .
H50C H 0.686413 0.818624 0.451537 0.188 Uiso 1 1 calc GR . . . .
C51 C 0.8308(9) 0.7533(10) 0.3562(2) 0.070(3) Uani 1 1 d . . . . .
H51A H 0.907261 0.753067 0.347945 0.084 Uiso 1 1 calc R . . . .
H51B H 0.815774 0.828778 0.363933 0.084 Uiso 1 1 calc R . . . .
C52 C 0.9390(10) 0.6897(14) 0.2651(3) 0.098(4) Uani 1 1 d . . . . .
H52A H 0.906905 0.746741 0.251924 0.146 Uiso 1 1 calc GR . . . .
H52B H 0.914442 0.616479 0.258226 0.146 Uiso 1 1 calc GR . . . .
H52C H 1.020207 0.693732 0.264140 0.146 Uiso 1 1 calc GR . . . .
C53 C 0.7852(9) 0.7088(10) 0.3001(2) 0.066(3) Uani 1 1 d . . . . .
C54 C 0.7146(9) 0.6805(12) 0.2770(3) 0.077(3) Uani 1 1 d . . . . .
H54 H 0.744111 0.663216 0.257525 0.092 Uiso 1 1 calc R . . . .
C55 C 0.7488(8) 0.7297(9) 0.3295(2) 0.059(2) Uani 1 1 d . . . . .
C56 C 0.5926(12) 0.6762(13) 0.2818(3) 0.091(4) Uani 1 1 d . . . . .
H56 H 0.543844 0.654267 0.265932 0.110 Uiso 1 1 calc R . . . .
C57 C 0.6293(11) 0.7367(9) 0.3348(2) 0.071(3) Uani 1 1 d . . . . .
C58 C 0.5525(8) 0.7055(10) 0.3102(3) 0.067(3) Uani 1 1 d . . . . .
C59 C 0.4343(8) 0.6990(10) 0.3156(2) 0.064(3) Uani 1 1 d . . . . .
H59 H 0.386845 0.671719 0.300060 0.076 Uiso 1 1 calc R . . . .
C60 C 0.5821(9) 0.7698(10) 0.3623(3) 0.069(3) Uani 1 1 d . . . . .
H60 H 0.630662 0.788334 0.378527 0.083 Uiso 1 1 calc R . . . .
C61 C 0.3872(10) 0.7340(11) 0.3446(2) 0.074(3) Uani 1 1 d . . . . .
C62 C 0.4638(9) 0.7775(12) 0.3676(2) 0.077(3) Uani 1 1 d . . . . .
C63 C 0.2689(9) 0.7314(10) 0.3512(3) 0.069(3) Uani 1 1 d . . . . .
C64 C 0.4163(12) 0.8176(12) 0.3959(3) 0.082(3) Uani 1 1 d . . . . .
H64 H 0.465193 0.842333 0.411376 0.099 Uiso 1 1 calc R . . . .
C65 C 0.2316(11) 0.7762(11) 0.3772(3) 0.081(3) Uani 1 1 d . . . . .
C66 C 0.3096(10) 0.8211(13) 0.4009(3) 0.087(4) Uani 1 1 d . . . . .
H66 H 0.281636 0.851606 0.419288 0.105 Uiso 1 1 calc R . . . .
C67 C 0.0655(12) 0.8677(12) 0.3987(4) 0.100(4) Uani 1 1 d . . . . .
H67A H 0.089151 0.936878 0.389084 0.150 Uiso 1 1 calc GR . . . .
H67B H 0.087592 0.868159 0.420168 0.150 Uiso 1 1 calc GR . . . .
H67C H -0.015420 0.860794 0.397288 0.150 Uiso 1 1 calc GR . . . .
C68 C 0.1860(8) 0.6787(10) 0.3272(3) 0.076(3) Uani 1 1 d . . . . .
H68A H 0.109180 0.690623 0.334520 0.091 Uiso 1 1 calc R . . . .
H68B H 0.194023 0.719599 0.307831 0.091 Uiso 1 1 calc R . . . .

loop_
_atom_site_aniso_label
_atom_site_aniso_U_11
_atom_site_aniso_U_22
_atom_site_aniso_U_33
_atom_site_aniso_U_23
_atom_site_aniso_U_13
_atom_site_aniso_U_12
O1 0.058(5) 0.101(7) 0.111(6) -0.032(5) -0.002(4) 0.003(4)
O2 0.046(5) 0.079(5) 0.088(5) -0.004(4) 0.003(3) -0.005(4)
O3 0.092(7) 0.062(5) 0.187(9) 0.001(6) 0.052(7) -0.006(5)
O4 0.089(7) 0.089(7) 0.122(7) 0.012(5) 0.012(6) 0.014(5)
O5 0.078(7) 0.067(6) 0.162(9) -0.011(5) -0.007(6) 0.000(5)
O6 0.130(8) 0.097(8) 0.109(7) 0.014(6) 0.030(6) 0.006(6)
O7 0.050(5) 0.093(7) 0.159(8) -0.028(6) 0.028(5) -0.007(4)
O8 0.092(6) 0.051(4) 0.084(5) -0.008(3) 0.012(4) -0.004(4)
C1 0.162(16) 0.075(9) 0.107(10) 0.008(8) -0.004(9) -0.013(10)
C2 0.078(9) 0.116(12) 0.084(8) 0.000(8) 0.009(6) -0.022(8)
C3 0.130(12) 0.064(8) 0.105(9) -0.009(7) 0.014(8) -0.005(8)
C4 0.094(10) 0.091(10) 0.101(9) -0.014(8) 0.008(7) -0.033(8)
C5 0.091(9) 0.081(9) 0.087(8) 0.020(7) 0.013(6) -0.007(7)
C6 0.071(8) 0.067(7) 0.109(9) 0.005(7) -0.004(6) 0.009(6)
C7 0.098(10) 0.072(8) 0.096(9) 0.002(7) -0.028(7) -0.012(7)
C8 0.056(8) 0.076(8) 0.124(11) -0.013(8) -0.015(7) -0.018(6)
C9 0.063(7) 0.071(7) 0.090(8) -0.003(6) 0.013(5) -0.004(6)
C10 0.049(7) 0.061(7) 0.107(9) -0.008(6) -0.015(5) 0.005(5)
C11 0.090(9) 0.088(9) 0.067(7) -0.004(6) 0.005(6) -0.008(7)
C12 0.040(6) 0.086(8) 0.080(7) -0.028(6) 0.003(5) 0.006(5)
C13 0.058(8) 0.077(9) 0.178(15) 0.023(10) 0.001(8) 0.011(7)
C14 0.063(8) 0.138(14) 0.093(9) 0.062(10) -0.003(6) -0.019(8)
C15 0.066(8) 0.096(10) 0.104(9) -0.013(8) -0.011(6) 0.004(7)
C16 0.105(12) 0.128(14) 0.113(10) -0.005(9) 0.034(9) 0.001(10)
C17 0.048(7) 0.087(9) 0.134(11) -0.005(7) 0.006(7) -0.022(6)
C18 0.098(12) 0.056(8) 0.23(2) -0.023(10) -0.002(11) 0.002(8)
C19 0.083(11) 0.096(10) 0.115(10) -0.028(8) 0.009(8) 0.020(8)
C20 0.066(10) 0.106(11) 0.125(11) 0.013(9) 0.027(8) -0.015(8)
C21 0.079(10) 0.091(10) 0.103(9) 0.019(7) 0.028(7) 0.010(7)
C22 0.043(8) 0.105(11) 0.119(10) 0.037(9) 0.013(7) -0.010(6)
C23 0.055(9) 0.084(9) 0.118(10) 0.006(7) 0.010(7) 0.006(6)
C24 0.055(9) 0.078(9) 0.150(12) 0.034(8) 0.019(8) 0.000(6)
C25 0.107(11) 0.086(9) 0.075(7) -0.003(6) 0.018(7) 0.011(8)
C26 0.070(9) 0.110(11) 0.082(8) -0.004(7) 0.014(6) 0.009(7)
C27 0.072(9) 0.071(8) 0.096(8) 0.005(6) 0.002(6) 0.011(6)
C28 0.057(8) 0.072(8) 0.117(10) 0.002(7) 0.013(7) 0.001(6)
C29 0.087(10) 0.053(6) 0.121(10) 0.010(7) 0.023(8) 0.004(6)
C30 0.048(8) 0.080(8) 0.106(9) -0.003(7) 0.017(6) 0.013(6)
C31 0.062(9) 0.092(10) 0.125(10) 0.016(8) 0.006(7) 0.004(7)
C32 0.078(10) 0.099(11) 0.127(12) 0.014(9) 0.032(8) 0.009(8)
C33 0.085(10) 0.153(16) 0.089(9) -0.011(9) 0.023(7) 0.016(10)
C34 0.070(9) 0.094(10) 0.120(10) -0.001(8) 0.030(7) 0.010(7)
C35 0.109(11) 0.056(7) 0.117(9) -0.022(7) 0.032(8) -0.001(7)
C36 0.086(9) 0.048(6) 0.129(11) 0.007(6) 0.028(7) -0.004(6)
C37 0.087(9) 0.088(9) 0.096(8) -0.004(7) 0.015(6) -0.002(7)
C38 0.076(8) 0.067(7) 0.094(8) 0.000(6) 0.014(6) -0.006(6)
C39 0.067(8) 0.055(6) 0.102(8) 0.000(6) 0.014(6) -0.006(5)
C40 0.067(7) 0.054(6) 0.099(8) 0.008(6) -0.005(6) 0.003(5)
C41 0.058(7) 0.106(10) 0.079(7) 0.014(7) 0.010(5) 0.006(7)
C42 0.038(6) 0.062(7) 0.115(9) -0.002(6) -0.015(5) -0.011(5)
C43 0.074(8) 0.092(10) 0.083(8) 0.008(7) 0.017(6) -0.006(7)
C44 0.058(7) 0.071(7) 0.077(7) 0.002(6) 0.014(5) 0.003(5)
C45 0.068(8) 0.071(7) 0.080(7) 0.004(6) -0.006(5) 0.010(6)
C46 0.070(8) 0.070(8) 0.120(10) 0.001(7) -0.007(7) -0.007(6)
C47 0.041(6) 0.077(8) 0.084(7) 0.014(6) -0.009(5) -0.006(5)
C48 0.041(6) 0.091(9) 0.102(8) -0.011(7) -0.011(5) -0.002(6)
C49 0.050(6) 0.073(7) 0.071(6) 0.004(5) 0.003(4) -0.015(5)
C50 0.170(17) 0.096(12) 0.110(11) 0.002(9) 0.011(10) 0.005(11)
C51 0.056(7) 0.069(7) 0.084(7) -0.016(6) 0.011(5) -0.005(5)
C52 0.053(8) 0.093(10) 0.147(12) -0.024(9) 0.019(7) 0.002(7)
C53 0.052(7) 0.067(7) 0.079(7) 0.008(5) -0.005(5) 0.005(5)
C54 0.033(6) 0.099(9) 0.099(8) 0.008(6) 0.003(5) 0.004(6)
C55 0.050(7) 0.053(5) 0.075(6) 0.006(5) 0.004(4) 0.000(4)
C56 0.097(11) 0.101(10) 0.075(7) -0.013(7) 0.007(6) -0.007(8)
C57 0.096(10) 0.048(5) 0.068(6) -0.001(5) 0.000(6) -0.010(6)
C58 0.031(6) 0.077(7) 0.094(7) -0.001(6) 0.001(5) 0.000(5)
C59 0.042(6) 0.072(7) 0.077(6) -0.002(5) 0.005(4) -0.001(5)
C60 0.060(8) 0.065(7) 0.082(7) 0.014(5) -0.005(5) -0.001(5)
C61 0.069(8) 0.072(7) 0.079(7) -0.004(6) -0.012(5) -0.005(6)
C62 0.046(7) 0.104(10) 0.081(7) 0.012(7) 0.011(5) 0.000(6)
C63 0.040(7) 0.075(7) 0.093(7) 0.008(6) 0.006(5) -0.006(5)
C64 0.084(10) 0.081(8) 0.082(7) -0.025(6) 0.003(6) -0.009(7)
C65 0.076(9) 0.074(8) 0.093(8) -0.019(6) 0.014(6) -0.009(6)
C66 0.043(8) 0.116(11) 0.102(8) -0.016(7) 0.016(6) -0.017(7)
C67 0.076(9) 0.068(8) 0.156(12) -0.022(8) 0.009(8) 0.000(7)
C68 0.032(6) 0.071(7) 0.123(9) -0.013(6) 0.019(5) 0.004(5)

loop_
_atom_type_symbol
_atom_type_description
_atom_type_scat_dispersion_real
_atom_type_scat_dispersion_imag
_atom_type_scat_source
C C 0.0181 0.0091 'International Tables Vol C Tables 4.2.6.8 and 6.1.1.4'
H H 0.0000 0.0000 'International Tables Vol C Tables 4.2.6.8 and 6.1.1.4'
O O 0.0492 0.0322 'International Tables Vol C Tables 4.2.6.8 and 6.1.1.4'

loop_
_geom_angle_atom_site_label_1
_geom_angle_atom_site_label_2
_geom_angle_atom_site_label_3
_geom_angle
_geom_angle_site_symmetry_1
_geom_angle_site_symmetry_3
_geom_angle_publ_flag
C14 O1 C16 125.1(13) . . ?
C52 O2 C53 115.7(8) . . ?
C36 O3 C35 121.4(10) . . ?
C30 O4 C33 125.5(11) . . ?
C19 O5 C18 115.7(11) . . ?
C2 O6 C1 112.4(12) . . ?
C65 O7 C67 121.4(10) . . ?
C50 O8 C49 116.2(10) . . ?
O6 C2 C3 106.4(12) . . ?
C5 C2 O6 134.4(16) . . ?
C5 C2 C3 119.0(13) . . ?
C4 C3 C2 113.0(12) . . ?
C6 C4 C3 129.0(14) . . ?
C2 C5 C7 128.1(15) . . ?
C4 C6 C7 117.5(12) . . ?
C4 C6 C8 128.7(13) . . ?
C8 C6 C7 113.7(12) . . ?
C5 C7 C6 112.3(12) . . ?
C9 C7 C5 131.1(13) . . ?
C9 C7 C6 116.6(12) . . ?
C10 C8 C6 129.5(13) . . ?
C7 C9 C17 117.9(11) . . ?
C11 C9 C7 125.8(13) . . ?
C11 C9 C17 116.3(11) . . ?
C8 C10 C11 113.3(11) . . ?
C8 C10 C12 122.9(11) . . ?
C12 C10 C11 123.6(11) . . ?
C9 C11 C10 120.8(11) . . ?
C9 C11 C13 127.6(13) . . ?
C13 C11 C10 110.8(11) . . ?
C10 C12 C68 123.0(10) . . ?
C14 C12 C10 120.7(12) . . ?
C14 C12 C68 116.1(13) . . ?
C15 C13 C11 128.2(15) . . ?
O1 C14 C15 115.2(13) . . ?
C12 C14 O1 124.9(17) . . ?
C12 C14 C15 119.9(12) . . ?
C13 C15 C14 116.1(13) . . ?
C20 C17 C9 123.3(10) . . ?
O5 C19 C20 118.6(12) . . ?
O5 C19 C21 117.7(12) . . ?
C20 C19 C21 123.7(14) . . ?
C19 C20 C17 120.8(14) . . ?
C19 C20 C24 119.9(13) . . ?
C24 C20 C17 119.3(14) . . ?
C22 C21 C19 116.4(14) . . ?
C21 C22 C23 125.1(13) . . ?
C22 C23 C24 116.0(13) . . ?
C28 C23 C22 125.3(12) . . ?
C28 C23 C24 118.7(14) . . ?
C20 C24 C23 118.7(15) . . ?
C25 C24 C20 124.0(13) . . ?
C25 C24 C23 116.6(13) . . ?
C24 C25 C26 123.0(13) . . ?
C25 C26 C27 117.9(12) . . ?
C32 C26 C25 123.0(12) . . ?
C32 C26 C27 119.0(12) . . ?
C26 C27 C29 117.0(12) . . ?
C28 C27 C26 119.0(12) . . ?
C28 C27 C29 124.0(12) . . ?
C23 C28 C27 124.3(12) . . ?
C27 C29 C34 118.7(13) . . ?
C30 C29 C27 119.9(12) . . ?
C30 C29 C34 121.3(13) . . ?
O4 C30 C31 116.6(12) . . ?
C29 C30 O4 120.5(11) . . ?
C29 C30 C31 122.8(13) . . ?
C32 C31 C30 115.5(13) . . ?
C26 C32 C31 125.1(13) . . ?
C38 C34 C29 115.5(12) . . ?
O3 C36 C37 121.0(12) . . ?
C38 C36 O3 114.8(11) . . ?
C38 C36 C37 124.2(12) . . ?
C39 C37 C36 119.5(12) . . ?
C34 C38 C40 117.3(11) . . ?
C36 C38 C34 127.5(12) . . ?
C36 C38 C40 115.2(11) . . ?
C41 C39 C37 119.4(12) . . ?
C41 C40 C38 117.3(11) . . ?
C43 C40 C38 123.3(11) . . ?
C43 C40 C41 119.4(12) . . ?
C39 C41 C40 123.9(13) . . ?
C39 C41 C42 120.2(11) . . ?
C40 C41 C42 115.9(11) . . ?
C44 C42 C41 121.4(11) . . ?
C40 C43 C45 123.8(12) . . ?
C42 C44 C47 118.8(10) . . ?
C45 C44 C42 118.7(11) . . ?
C45 C44 C47 122.5(10) . . ?
C43 C45 C46 119.1(11) . . ?
C44 C45 C43 120.6(11) . . ?
C44 C45 C46 120.3(12) . . ?
C48 C46 C45 118.6(12) . . ?
C49 C47 C44 112.2(10) . . ?
C49 C47 C51 123.4(11) . . ?
C51 C47 C44 124.4(10) . . ?
C49 C48 C46 117.8(12) . . ?
C47 C49 O8 113.6(9) . . ?
C48 C49 O8 118.0(10) . . ?
C48 C49 C47 128.3(12) . . ?
C47 C51 C55 116.4(9) . . ?
C54 C53 O2 120.4(10) . . ?
C54 C53 C55 122.8(11) . . ?
C55 C53 O2 116.5(9) . . ?
C53 C54 C56 121.2(11) . . ?
C53 C55 C51 122.4(9) . . ?
C53 C55 C57 118.0(9) . . ?
C57 C55 C51 119.6(9) . . ?
C58 C56 C54 117.7(11) . . ?
C55 C57 C58 119.3(9) . . ?
C60 C57 C55 123.7(10) . . ?
C60 C57 C58 117.1(11) . . ?
C56 C58 C57 120.5(10) . . ?
C56 C58 C59 118.4(10) . . ?
C59 C58 C57 120.9(10) . . ?
C58 C59 C61 120.6(10) . . ?
C57 C60 C62 123.9(10) . . ?
C59 C61 C62 117.6(10) . . ?
C63 C61 C59 123.4(10) . . ?
C63 C61 C62 119.0(10) . . ?
C60 C62 C61 119.0(10) . . ?
C60 C62 C64 123.1(11) . . ?
C64 C62 C61 117.6(11) . . ?
C61 C63 C68 119.4(10) . . ?
C65 C63 C61 119.3(11) . . ?
C65 C63 C68 121.3(10) . . ?
C66 C64 C62 123.0(12) . . ?
O7 C65 C66 117.8(10) . . ?
C63 C65 O7 120.2(11) . . ?
C63 C65 C66 121.8(11) . . ?
C64 C66 C65 118.9(12) . . ?
C12 C68 C63 116.2(10) . . ?

loop_
_geom_bond_atom_site_label_1
_geom_bond_atom_site_label_2
_geom_bond_distance
_geom_bond_site_symmetry_2
_geom_bond_publ_flag
O1 C14 1.346(15) . ?
O1 C16 1.427(16) . ?
O2 C52 1.388(14) . ?
O2 C53 1.411(13) . ?
O3 C35 1.413(15) . ?
O3 C36 1.405(15) . ?
O4 C30 1.309(15) . ?
O4 C33 1.380(15) . ?
O5 C18 1.394(18) . ?
O5 C19 1.350(18) . ?
O6 C1 1.458(19) . ?
O6 C2 1.352(16) . ?
O7 C65 1.389(15) . ?
O7 C67 1.389(16) . ?
O8 C49 1.422(13) . ?
O8 C50 1.373(16) . ?
C2 C3 1.54(2) . ?
C2 C5 1.299(17) . ?
C3 C4 1.388(19) . ?
C4 C6 1.344(17) . ?
C5 C7 1.447(18) . ?
C6 C7 1.548(19) . ?
C6 C8 1.383(19) . ?
C7 C9 1.345(17) . ?
C8 C10 1.346(16) . ?
C9 C11 1.331(17) . ?
C9 C17 1.580(19) . ?
C10 C11 1.489(18) . ?
C10 C12 1.456(17) . ?
C11 C13 1.44(2) . ?
C12 C14 1.280(17) . ?
C12 C68 1.502(17) . ?
C13 C15 1.34(2) . ?
C14 C15 1.58(2) . ?
C17 C20 1.50(2) . ?
C19 C20 1.36(2) . ?
C19 C21 1.467(19) . ?
C20 C24 1.40(2) . ?
C21 C22 1.337(19) . ?
C22 C23 1.42(2) . ?
C23 C24 1.522(19) . ?
C23 C28 1.324(18) . ?
C24 C25 1.383(19) . ?
C25 C26 1.409(19) . ?
C26 C27 1.456(18) . ?
C26 C32 1.357(19) . ?
C27 C28 1.384(17) . ?
C27 C29 1.501(19) . ?
C29 C30 1.297(17) . ?
C29 C34 1.562(19) . ?
C30 C31 1.497(18) . ?
C31 C32 1.39(2) . ?
C34 C38 1.483(18) . ?
C36 C37 1.424(18) . ?
C36 C38 1.364(17) . ?
C37 C39 1.354(18) . ?
C38 C40 1.484(17) . ?
C39 C41 1.347(16) . ?
C40 C41 1.419(16) . ?
C40 C43 1.348(17) . ?
C41 C42 1.503(18) . ?
C42 C44 1.395(15) . ?
C43 C45 1.413(18) . ?
C44 C45 1.352(16) . ?
C44 C47 1.469(17) . ?
C45 C46 1.458(17) . ?
C46 C48 1.409(18) . ?
C47 C49 1.413(15) . ?
C47 C51 1.445(16) . ?
C48 C49 1.339(16) . ?
C51 C55 1.529(15) . ?
C53 C54 1.341(16) . ?
C53 C55 1.363(14) . ?
C54 C56 1.454(18) . ?
C55 C57 1.431(16) . ?
C56 C58 1.361(15) . ?
C57 C58 1.441(15) . ?
C57 C60 1.369(15) . ?
C58 C59 1.415(14) . ?
C59 C61 1.431(15) . ?
C60 C62 1.418(16) . ?
C61 C62 1.437(16) . ?
C61 C63 1.425(17) . ?
C62 C64 1.423(16) . ?
C63 C65 1.315(15) . ?
C63 C68 1.554(17) . ?
C64 C66 1.278(17) . ?
C65 C66 1.475(18) . ?
